data_7132546
loop_
_publ_author_name
'Chen, Xi'
'Li, Rui-Peng'
'Long, Peng'
'Tang, Yuxi'
'Li, Jia'
'Tang, Shouchu'

_publ_section_title
;
 Indium-catalyzed inter- and intramolecular dithianyl-alkyne metathesis
 reactions.
;
_journal_issue 10
_journal_name_full 'Chemical communications (Cambridge, England)'
_journal_page_first 1285
_journal_page_last 1288
_journal_paper_doi 10.1039/d3cc05622h
_journal_volume 60
_journal_year 2024
_chemical_formula_moiety 'C18 H16 Br N O2 S2'
_chemical_formula_sum 'C18 H16 Br N O2 S2'
_chemical_formula_weight 422.35
_space_group_crystal_system orthorhombic
_space_group_IT_number 60
_space_group_name_Hall '-P 2n 2ab'
_space_group_name_H-M_alt 'P b c n'
_atom_sites_solution_hydrogens geom
_atom_sites_solution_primary direct
_atom_sites_solution_secondary difmap
_audit_creation_date 2023-11-14
_audit_creation_method
;
Olex2 1.2
(compiled 2018.05.29 svn.r3508 for OlexSys, GUI svn.r5506)
;
_audit_update_record
;
2023-11-15 deposited with the CCDC.	2023-12-21 downloaded from the CCDC.
;
_cell_angle_alpha 90.00
_cell_angle_beta 90.00
_cell_angle_gamma 90.00
_cell_formula_units_Z 8
_cell_length_a 18.3295(3)
_cell_length_b 10.5061(2)
_cell_length_c 18.8191(3)
_cell_measurement_reflns_used 9966
_cell_measurement_temperature 300.49(10)
_cell_measurement_theta_max 75.9710
_cell_measurement_theta_min 3.3650
_cell_volume 3624.02(11)
_computing_cell_refinement 'CrysAlisPro 1.171.41.113a (Rigaku OD, 2021)'
_computing_data_collection 'CrysAlisPro 1.171.41.113a (Rigaku OD, 2021)'
_computing_data_reduction 'CrysAlisPro 1.171.41.113a (Rigaku OD, 2021)'
_computing_molecular_graphics 'Olex2 (Dolomanov et al., 2009)'
_computing_publication_material 'Olex2 (Dolomanov et al., 2009)'
_computing_structure_refinement 'XL (Sheldrick, 2008)'
_computing_structure_solution 'ShelXT (Sheldrick, 2015)'
_diffrn_ambient_environment air
_diffrn_ambient_temperature 300.49(10)
_diffrn_detector 'Hybrid Pixel Array Detector'
_diffrn_detector_area_resol_mean 10.0000
_diffrn_detector_type HyPix
_diffrn_measured_fraction_theta_full 0.938
_diffrn_measured_fraction_theta_max 0.938
_diffrn_measurement_details
;
List of Runs (angles in degrees, time in seconds):

  # Type    Start    End  Width  t~exp~   \w     \q     \k     \f   Frames
#--------------------------------------------------------------------------
  1  \w    -26.00  22.00   0.50    0.05    --   44.44 -17.00  84.00   96
  2  \w    -29.00  20.00   0.50    0.05    --   44.44 -19.00   0.00   98
  3  \w    -25.00  13.00   0.50    0.05    --   44.44 -37.00 -30.00   76
  4  \w    126.00 162.00   0.50    0.05    --  109.62 145.00 -93.00   72
  5  \w     64.00 107.00   0.50    0.05    --  109.62 145.00 -93.00   86
  6  \w     40.00  65.00   0.50    0.05    --  109.62-125.00  60.00   50
  7  \w     84.00 111.00   0.50    0.05    --  109.62-125.00  60.00   54
  8  \w     37.00  98.00   0.50    0.05    --  109.62 -94.00 -60.00  122
  9  \w     75.00 101.00   0.50    0.05    --  109.62 -94.00 -90.00   52
 10  \w    -54.00 -25.00   0.50    0.05    -- -100.00  45.00  30.00   58
 11  \w    -54.00 -26.00   0.50    0.05    -- -100.00  45.00  60.00   56
 12  \w    -54.00 -29.00   0.50    0.05    -- -100.00  45.00 120.00   50
 13  \w   -150.00 -84.00   0.50    0.05    -- -100.00 -17.00  84.00  132
 14  \w   -165.00 -90.00   0.50    0.05    -- -100.00-109.00 -78.00  150
 15  \w   -115.00 -80.00   0.50    0.05    --  -44.44-179.00 -60.00   70
;
_diffrn_measurement_device 'four-circle diffractometer'
_diffrn_measurement_device_type 'ROD, Synergy Custom system, HyPix'
_diffrn_measurement_method '\w scans'
_diffrn_orient_matrix_type 'CrysAlisPro convention (1999,Acta A55,543-557)'
_diffrn_orient_matrix_UB_11 -0.0704888000
_diffrn_orient_matrix_UB_12 0.0731146000
_diffrn_orient_matrix_UB_13 -0.0182704000
_diffrn_orient_matrix_UB_21 0.0419195000
_diffrn_orient_matrix_UB_22 0.1267817000
_diffrn_orient_matrix_UB_23 0.0038419000
_diffrn_orient_matrix_UB_31 0.0181623000
_diffrn_orient_matrix_UB_32 -0.0107470000
_diffrn_orient_matrix_UB_33 -0.0796898000
_diffrn_radiation_monochromator mirror
_diffrn_radiation_probe x-ray
_diffrn_radiation_type CuK\a
_diffrn_radiation_wavelength 1.54184
_diffrn_reflns_av_R_equivalents 0.0344
_diffrn_reflns_av_unetI/netI 0.0274
_diffrn_reflns_limit_h_max 22
_diffrn_reflns_limit_h_min -22
_diffrn_reflns_limit_k_max 12
_diffrn_reflns_limit_k_min -11
_diffrn_reflns_limit_l_max 18
_diffrn_reflns_limit_l_min -23
_diffrn_reflns_number 12880
_diffrn_reflns_theta_full 76.52
_diffrn_reflns_theta_max 76.52
_diffrn_reflns_theta_min 4.70
_diffrn_source 'Rotating-anode X-ray tube'
_diffrn_source_type 'Rigaku (Cu) X-ray Source'
_exptl_absorpt_coefficient_mu 5.331
_exptl_absorpt_correction_T_max 1.00000
_exptl_absorpt_correction_T_min 0.19907
_exptl_absorpt_correction_type multi-scan
_exptl_absorpt_process_details
;
CrysAlisPro 1.171.41.113a (Rigaku Oxford Diffraction, 2021)
Empirical absorption correction using spherical harmonics,
implemented in SCALE3 ABSPACK scaling algorithm.
;
_exptl_crystal_colour 'clear light colourless'
_exptl_crystal_colour_lustre clear
_exptl_crystal_colour_modifier light
_exptl_crystal_colour_primary colourless
_exptl_crystal_density_diffrn 1.548
_exptl_crystal_density_method 'not measured'
_exptl_crystal_description block
_exptl_crystal_F_000 1712
_exptl_crystal_size_max 0.15
_exptl_crystal_size_mid 0.12
_exptl_crystal_size_min 0.08
_refine_diff_density_max 0.781
_refine_diff_density_min -0.559
_refine_diff_density_rms 0.071
_refine_ls_extinction_method none
_refine_ls_goodness_of_fit_ref 1.077
_refine_ls_hydrogen_treatment constr
_refine_ls_matrix_type full
_refine_ls_number_parameters 217
_refine_ls_number_reflns 3578
_refine_ls_number_restraints 0
_refine_ls_restrained_S_all 1.077
_refine_ls_R_factor_all 0.0472
_refine_ls_R_factor_gt 0.0435
_refine_ls_shift/su_max 0.001
_refine_ls_shift/su_mean 0.000
_refine_ls_structure_factor_coef Fsqd
_refine_ls_weighting_details 'calc w=1/[\s^2^(Fo^2^)+(0.0684P)^2^+1.7340P] where P=(Fo^2^+2Fc^2^)/3'
_refine_ls_weighting_scheme calc
_refine_ls_wR_factor_gt 0.1201
_refine_ls_wR_factor_ref 0.1231
_reflns_number_gt 3169
_reflns_number_total 3578
_reflns_threshold_expression >2sigma(I)
_cod_data_source_file d3cc05622h2.cif
_cod_data_source_block chenxi_tshch_0313_auto
_cod_depositor_comments 'Adding full bibliography for 7132546.cif.'
_cod_database_code 7132546
_reflns_odcompleteness_completeness 99.75
_reflns_odcompleteness_iscentric 1
_reflns_odcompleteness_theta 66.97
_olex2_refinement_description
;
1. Fixed Uiso
 At 1.2 times of:
  All C(H) groups, All C(H,H) groups
2.a Secondary CH2 refined with riding coordinates:
 C12(H12A,H12B), C16(H16A,H16B), C18(H18A,H18B)
2.b Aromatic/amide H refined with riding coordinates:
 C2(H2), C3(H3), C4(H4), C8(H8), C9(H9), C10(H10), C13(H13), C14(H14),
 C15(H15), C17(H17)
;
_olex2_submission_special_instructions 'No special instructions were received'
_oxdiff_exptl_absorpt_empirical_details
;
Empirical correction (ABSPACK) includes:
- Absorption correction using spherical harmonics
- Frame scaling
;
_oxdiff_exptl_absorpt_empirical_full_max 3.171
_oxdiff_exptl_absorpt_empirical_full_min 0.500

loop_
_space_group_symop_id
_space_group_symop_operation_xyz
1 'x, y, z'
2 '-x+1/2, -y+1/2, z+1/2'
3 '-x, y, -z+1/2'
4 'x+1/2, -y+1/2, -z'
5 '-x, -y, -z'
6 'x-1/2, y-1/2, -z-1/2'
7 'x, -y, z-1/2'
8 '-x-1/2, y-1/2, z'

loop_
_atom_site_label
_atom_site_type_symbol
_atom_site_fract_x
_atom_site_fract_y
_atom_site_fract_z
_atom_site_U_iso_or_equiv
_atom_site_adp_type
_atom_site_occupancy
_atom_site_calc_flag
_atom_site_disorder_assembly
_atom_site_disorder_group
_atom_site_refinement_flags_posn
Br1 Br 0.234454(19) -0.10025(3) 0.39758(2) 0.07095(17) Uani 1 d . . .
S1 S 0.61282(4) 0.47735(7) 0.45571(3) 0.05120(19) Uani 1 d . . .
S2 S 0.63541(4) 0.43962(7) 0.29768(4) 0.0540(2) Uani 1 d . . .
O1 O 0.65029(18) 0.9093(3) 0.3021(2) 0.1069(11) Uani 1 d . . .
O2 O 0.5618(3) 1.0293(3) 0.3247(3) 0.181(2) Uani 1 d . . .
N00E N 0.5886(2) 0.9266(3) 0.32245(18) 0.0785(8) Uani 1 d . . .
C1 C 0.53253(15) 0.5924(2) 0.35809(13) 0.0447(5) Uani 1 d . . .
C2 C 0.57559(16) 0.6976(3) 0.34324(13) 0.0507(6) Uani 1 d . . .
H2 H 0.6257 0.6890 0.3368 0.061 Uiso 1 calc . . R
C3 C 0.51195(15) 0.3567(2) 0.36466(14) 0.0477(6) Uani 1 d . . .
H3 H 0.4950 0.3373 0.3193 0.057 Uiso 1 calc . . R
C4 C 0.48423(15) 0.2889(2) 0.41713(14) 0.0470(6) Uani 1 d . . .
H4 H 0.5034 0.3023 0.4623 0.056 Uiso 1 calc . . R
C5 C 0.42561(15) 0.1941(2) 0.41051(13) 0.0455(5) Uani 1 d . . .
C6 C 0.31205(15) 0.0196(3) 0.40356(15) 0.0519(6) Uani 1 d . . .
C7 C 0.56754(14) 0.4616(2) 0.36922(13) 0.0445(5) Uani 1 d . . .
C8 C 0.33098(16) 0.0874(2) 0.34344(16) 0.0527(6) Uani 1 d . . .
H8 H 0.3059 0.0755 0.3010 0.063 Uiso 1 calc . . R
C9 C 0.38793(15) 0.1731(3) 0.34759(15) 0.0509(6) Uani 1 d . . .
H9 H 0.4014 0.2180 0.3071 0.061 Uiso 1 calc . . R
C10 C 0.45774(17) 0.6094(3) 0.36583(17) 0.0574(7) Uani 1 d . . .
H10 H 0.4280 0.5396 0.3750 0.069 Uiso 1 calc . . R
C11 C 0.54261(18) 0.8156(3) 0.33816(14) 0.0553(7) Uani 1 d . . .
C12 C 0.66452(17) 0.3314(3) 0.46128(17) 0.0624(7) Uani 1 d . . .
H12A H 0.6916 0.3312 0.5056 0.075 Uiso 1 calc . . R
H12B H 0.6307 0.2604 0.4627 0.075 Uiso 1 calc . . R
C13 C 0.40483(19) 0.1235(3) 0.46963(15) 0.0608(7) Uani 1 d . . .
H13 H 0.4294 0.1351 0.5124 0.073 Uiso 1 calc . . R
C14 C 0.34810(18) 0.0361(3) 0.46607(16) 0.0637(8) Uani 1 d . . .
H14 H 0.3349 -0.0107 0.5060 0.076 Uiso 1 calc . . R
C15 C 0.4693(2) 0.8340(3) 0.34666(16) 0.0656(8) Uani 1 d . . .
H15 H 0.4490 0.9149 0.3435 0.079 Uiso 1 calc . . R
C16 C 0.68077(17) 0.2971(3) 0.32853(18) 0.0643(8) Uani 1 d . . .
H16A H 0.6452 0.2288 0.3312 0.077 Uiso 1 calc . . R
H16B H 0.7173 0.2727 0.2938 0.077 Uiso 1 calc . . R
C17 C 0.4270(2) 0.7296(3) 0.36001(18) 0.0706(9) Uani 1 d . . .
H17 H 0.3768 0.7393 0.3653 0.085 Uiso 1 calc . . R
C18 C 0.71753(19) 0.3106(4) 0.40064(18) 0.0710(9) Uani 1 d . . .
H18A H 0.7457 0.2343 0.4101 0.085 Uiso 1 calc . . R
H18B H 0.7512 0.3818 0.3989 0.085 Uiso 1 calc . . R

loop_
_atom_site_aniso_label
_atom_site_aniso_U_11
_atom_site_aniso_U_22
_atom_site_aniso_U_33
_atom_site_aniso_U_23
_atom_site_aniso_U_13
_atom_site_aniso_U_12
Br1 0.0537(2) 0.0553(2) 0.1038(3) -0.00144(16) 0.00730(16) -0.01376(14)
S1 0.0565(4) 0.0494(4) 0.0477(3) -0.0026(3) -0.0074(3) -0.0014(3)
S2 0.0557(4) 0.0526(4) 0.0536(4) -0.0055(3) 0.0082(3) -0.0029(3)
O1 0.0751(19) 0.0774(19) 0.168(3) 0.0496(19) -0.017(2) -0.0166(15)
O2 0.173(4) 0.0384(15) 0.333(7) 0.008(3) 0.108(5) -0.0014(19)
N00E 0.093(2) 0.0474(15) 0.096(2) 0.0126(14) -0.0005(18) -0.0101(15)
C1 0.0523(14) 0.0409(13) 0.0408(12) -0.0008(9) -0.0002(10) -0.0004(10)
C2 0.0529(15) 0.0475(14) 0.0516(14) 0.0015(11) -0.0031(11) -0.0038(12)
C3 0.0510(14) 0.0438(13) 0.0482(13) -0.0027(10) -0.0018(11) -0.0057(11)
C4 0.0476(14) 0.0436(13) 0.0500(13) -0.0037(10) 0.0006(11) 0.0003(11)
C5 0.0487(14) 0.0344(12) 0.0535(13) -0.0012(10) 0.0048(11) 0.0019(10)
C6 0.0449(14) 0.0392(13) 0.0717(17) -0.0043(11) 0.0094(12) -0.0005(11)
C7 0.0456(13) 0.0427(13) 0.0451(12) -0.0014(10) -0.0028(10) -0.0031(10)
C8 0.0511(15) 0.0436(14) 0.0634(16) -0.0007(11) -0.0061(13) -0.0010(11)
C9 0.0559(15) 0.0413(13) 0.0555(14) 0.0072(11) -0.0004(12) -0.0027(11)
C10 0.0512(16) 0.0552(16) 0.0657(16) 0.0072(13) 0.0099(13) -0.0003(12)
C11 0.0715(19) 0.0433(14) 0.0511(14) 0.0027(11) -0.0012(13) -0.0034(13)
C12 0.0540(16) 0.0606(18) 0.0727(18) 0.0086(14) -0.0118(14) 0.0070(14)
C13 0.072(2) 0.0622(17) 0.0484(14) 0.0006(12) 0.0006(13) -0.0166(15)
C14 0.071(2) 0.0605(18) 0.0597(17) 0.0040(13) 0.0130(15) -0.0161(15)
C15 0.082(2) 0.0499(16) 0.0646(17) 0.0065(13) 0.0099(16) 0.0162(15)
C16 0.0559(17) 0.0551(17) 0.082(2) -0.0123(15) 0.0081(15) 0.0060(13)
C17 0.0621(19) 0.068(2) 0.082(2) 0.0109(17) 0.0147(16) 0.0160(16)
C18 0.0503(17) 0.073(2) 0.090(2) -0.0013(17) -0.0044(15) 0.0100(16)

loop_
_atom_type_symbol
_atom_type_description
_atom_type_scat_dispersion_real
_atom_type_scat_dispersion_imag
_atom_type_scat_source
C C 0.0181 0.0091 'International Tables Vol C Tables 4.2.6.8 and 6.1.1.4'
H H 0.0000 0.0000 'International Tables Vol C Tables 4.2.6.8 and 6.1.1.4'
Br Br -0.6763 1.2805 'International Tables Vol C Tables 4.2.6.8 and 6.1.1.4'
N N 0.0311 0.0180 'International Tables Vol C Tables 4.2.6.8 and 6.1.1.4'
O O 0.0492 0.0322 'International Tables Vol C Tables 4.2.6.8 and 6.1.1.4'
S S 0.3331 0.5567 'International Tables Vol C Tables 4.2.6.8 and 6.1.1.4'

loop_
_geom_angle_atom_site_label_1
_geom_angle_atom_site_label_2
_geom_angle_atom_site_label_3
_geom_angle
_geom_angle_site_symmetry_1
_geom_angle_site_symmetry_3
_geom_angle_publ_flag
C12 S1 C7 102.25(13) . . ?
C16 S2 C7 100.31(14) . . ?
O1 N00E C11 118.8(3) . . ?
O2 N00E O1 122.4(4) . . ?
O2 N00E C11 118.5(4) . . ?
C2 C1 C7 120.3(2) . . ?
C2 C1 C10 118.7(2) . . ?
C10 C1 C7 121.0(2) . . ?
C11 C2 C1 118.7(3) . . ?
C4 C3 C7 127.9(2) . . ?
C3 C4 C5 125.7(2) . . ?
C9 C5 C4 122.9(2) . . ?
C9 C5 C13 117.5(3) . . ?
C13 C5 C4 119.6(2) . . ?
C8 C6 Br1 118.7(2) . . ?
C14 C6 Br1 119.9(2) . . ?
C14 C6 C8 121.4(3) . . ?
S1 C7 S2 110.69(14) . . ?
C1 C7 S1 103.28(16) . . ?
C1 C7 S2 107.12(17) . . ?
C3 C7 S1 115.06(18) . . ?
C3 C7 S2 108.87(17) . . ?
C3 C7 C1 111.5(2) . . ?
C9 C8 C6 118.7(3) . . ?
C8 C9 C5 121.9(3) . . ?
C17 C10 C1 120.7(3) . . ?
C2 C11 N00E 118.3(3) . . ?
C15 C11 N00E 118.4(3) . . ?
C15 C11 C2 123.3(3) . . ?
C18 C12 S1 114.5(2) . . ?
C14 C13 C5 121.3(3) . . ?
C6 C14 C13 119.3(3) . . ?
C11 C15 C17 117.8(3) . . ?
C18 C16 S2 114.4(2) . . ?
C15 C17 C10 120.9(3) . . ?
C12 C18 C16 113.7(3) . . ?

loop_
_geom_bond_atom_site_label_1
_geom_bond_atom_site_label_2
_geom_bond_distance
_geom_bond_site_symmetry_2
_geom_bond_publ_flag
Br1 C6 1.903(3) . ?
S1 C7 1.835(3) . ?
S1 C12 1.806(3) . ?
S2 C7 1.848(3) . ?
S2 C16 1.808(3) . ?
O1 N00E 1.207(5) . ?
O2 N00E 1.186(5) . ?
N00E C11 1.470(4) . ?
C1 C2 1.387(4) . ?
C1 C7 1.531(3) . ?
C1 C10 1.390(4) . ?
C2 C11 1.382(4) . ?
C3 C4 1.319(4) . ?
C3 C7 1.503(3) . ?
C4 C5 1.471(4) . ?
C5 C9 1.388(4) . ?
C5 C13 1.390(4) . ?
C6 C8 1.381(4) . ?
C6 C14 1.360(4) . ?
C8 C9 1.381(4) . ?
C10 C17 1.387(4) . ?
C11 C15 1.366(5) . ?
C12 C18 1.515(5) . ?
C13 C14 1.389(4) . ?
C15 C17 1.367(5) . ?
C16 C18 1.522(5) . ?
